data_2006575
loop_
_publ_author_name
' Drouin, Marc'
'Hall, Dennis G.'
'Caill\'e, Alain-S\'ebastien'
'Pierre Deslongchamps'

_publ_section_title
;
 Unique <i>trans</i>-<i>syn</i>-<i>cis</i> [6.6.7] Tricycle Derivative
 from Transannular Diels--Alder Contraction of a Model 15-Membered
 <i>trans</i>-<i>cis</i>-<i>cis</i> Macrocyclic Triene
;
_journal_issue 10
_journal_name_full 'Acta Crystallographica Section C'
_journal_page_first 1490
_journal_page_last 1493
_journal_paper_doi 10.1107/S0108270197005635
_journal_volume 53
_journal_year 1997
_chemical_formula_moiety 'C24 H32 O9 '
_chemical_formula_sum 'C24 H32 O9'
_chemical_formula_weight 464.51
_chemical_name_systematic
;
5-Formyl-1,1,8,8-tetrakis(methoxycarbonyl)-(4E,11Z,13E)-
cyclopentadeca-4,11,13-triene
;
_space_group_IT_number 2
_symmetry_cell_setting triclinic
_symmetry_space_group_name_Hall '-P 1'
_symmetry_space_group_name_H-M 'P -1'
_cell_angle_alpha 74.196(4)
_cell_angle_beta 78.952(4)
_cell_angle_gamma 73.558(4)
_cell_formula_units_Z 2
_cell_length_a 6.9449(5)
_cell_length_b 10.5817(5)
_cell_length_c 17.8569(8)
_cell_measurement_reflns_used 24
_cell_measurement_temperature 293
_cell_measurement_theta_max 40.00
_cell_measurement_theta_min 30.00
_cell_volume 1201.68(12)
_computing_cell_refinement 'NRCCAD TRUANG'
_computing_data_collection
;
NRCCAD DATCOL (Le Page, White & Gabe, 1986)
;
_computing_data_reduction 'NRCVAX DATRD2  (Gabe, Le Page, Charland, Lee & White, 1989)'
_computing_molecular_graphics 'ORTEP in Xtal_GX (Johnson, 1995)'
_computing_publication_material 'NRCVAX TABLES'
_computing_structure_refinement 'NRCVAX LSTSQ'
_computing_structure_solution 'NRCVAX SOLVER'
_diffrn_ambient_temperature 293
_diffrn_measurement_device 'Nonius CAD-4    '
_diffrn_measurement_method '\q/2\q scan'
_diffrn_radiation_monochromator graphite
_diffrn_radiation_source 'xray tube'
_diffrn_radiation_type 'Copper K\a    '
_diffrn_radiation_wavelength 1.54184
_diffrn_reflns_av_R_equivalents .011
_diffrn_reflns_limit_h_max 7
_diffrn_reflns_limit_h_min -7
_diffrn_reflns_limit_k_max 11
_diffrn_reflns_limit_k_min 0
_diffrn_reflns_limit_l_max 21
_diffrn_reflns_limit_l_min -20
_diffrn_reflns_number 4975
_diffrn_reflns_reduction_process
;
Equivalent reflections grouped and averaged (Le Page & Gabe, 1979)
;
_diffrn_reflns_theta_max 69.57
_diffrn_reflns_theta_min 0.00
_diffrn_standards_decay_% <1
_diffrn_standards_interval_time 60
_diffrn_standards_number 2
_exptl_absorpt_coefficient_mu .81
_exptl_absorpt_correction_T_max 1.000
_exptl_absorpt_correction_T_min 1.000
_exptl_absorpt_correction_type none
_exptl_crystal_colour colorless
_exptl_crystal_density_diffrn 1.284
_exptl_crystal_density_meas ?
_exptl_crystal_description prism
_exptl_crystal_F_000 496
_exptl_crystal_size_max .30
_exptl_crystal_size_mid .10
_exptl_crystal_size_min .10
_refine_diff_density_max .22
_refine_diff_density_min -.18
_refine_ls_extinction_coef '0.27(7) x 10^-6^'
_refine_ls_extinction_method 'Larson (1970)'
_refine_ls_goodness_of_fit_obs 1.41
_refine_ls_hydrogen_treatment noref
_refine_ls_matrix_type full
_refine_ls_number_parameters 299
_refine_ls_number_reflns 3057
_refine_ls_R_factor_all .067
_refine_ls_R_factor_obs .046
_refine_ls_shift/esd_max .001
_refine_ls_structure_factor_coef F
_refine_ls_weighting_details 'w = 1/[\s^2^(F) + 0.0008F^2^]'
_refine_ls_weighting_scheme calc
_refine_ls_wR_factor_all .068
_refine_ls_wR_factor_obs .061
_reflns_number_observed 3057
_reflns_number_total 4369
_reflns_observed_criterion 'Inet > 2.5\s(Inet)'
_cod_data_source_file fg1245.cif
_cod_data_source_block 1
_cod_depositor_comments
;
The following automatic conversions were performed:
'_symmetry_cell_setting' value 'Triclinic' changed to 'triclinic'
according to '/home/saulius/struct/CIF-dictionaries/cif_core.dic'
dictionary named 'cif_core.dic' version 2.4.1 from 2010-06-29.

Automatic conversion script
Id: cif_fix_enum 1527 2010-12-29 10:47:43Z saulius 

The following automatic conversions were performed:

'_symmetry_cell_setting' value 'Triclinic' changed to 'triclinic'
according to /home/saulius/struct/CIF-dictionaries/cif_core.dic
dictionary named 'cif_core.dic' version 2.4.1 from 2010-06-29.

Automatic conversion script
Id: cif_fix_values 1715 2011-07-08 13:25:40Z adriana 

The following automatic conversions were performed:

'_exptl_crystal_density_meas' value 'not measured' was changed to '?'
- the value is perceived as not measured.

Automatic conversion script
Id: cif_fix_values 3008 2015-01-20 13:52:24Z robertas 

The following automatic conversions were performed:

'_refine_ls_weighting_scheme' value '1/[\s^2^(F) + 0.0008F^2^]' was
changed to 'calc'. New tag '_refine_ls_weighting_details' was
created. The value of the new tag was set to 'w = 1/[\s^2^(F) +
0.0008F^2^]'.

Automatic conversion script
Id: cif_fix_values 3143 2015-03-26 13:38:13Z robertas 
;
_cod_original_formula_sum 'C24 H32 O9 '
_cod_database_code 2006575

loop_
_symmetry_equiv_pos_as_xyz
x,y,z
-x,-y,-z

loop_
_atom_site_aniso_label
_atom_site_aniso_U_11
_atom_site_aniso_U_22
_atom_site_aniso_U_33
_atom_site_aniso_U_12
_atom_site_aniso_U_13
_atom_site_aniso_U_23
O1 .0569(14) .0468(12) .0838(16) -.0092(10) -.0363(12) -.0077(11)
O2 .0668(15) .0465(12) .0960(18) -.0214(11) -.0278(13) -.0149(11)
O3 .0342(12) .0869(16) .0586(13) -.0145(11) -.0127(10) -.0099(11)
O4 .0364(11) .0740(14) .0472(11) -.0198(10) -.0005(9) -.0082(10)
O5 .0399(13) .0631(14) .127(2) -.0044(11) -.0349(14) -.0265(14)
O6 .0435(12) .0543(12) .0944(16) -.0080(10) -.0264(11) -.0334(12)
O7 .0369(13) .0941(18) .0915(18) -.0039(12) -.0127(12) .0252(14)
O8 .0431(12) .0612(13) .0558(12) -.0151(10) -.0047(10) .0076(10)
O9 .0749(19) .155(3) .094(2) -.069(2) .0338(15) -.060(2)
C1 .0336(14) .0419(14) .0411(14) -.0144(11) -.0076(11) -.0093(11)
C2 .0360(15) .0451(15) .0439(14) -.0149(12) -.0070(11) -.0113(11)
C3 .0459(17) .0435(15) .0439(15) -.0169(12) -.0051(12) -.0097(12)
C4 .0467(16) .0426(15) .0442(15) -.0150(12) .0013(12) -.0130(12)
C5 .0514(18) .0470(16) .0459(15) -.0163(13) -.0019(13) -.0161(12)
C6 .0396(16) .0465(15) .0528(16) -.0150(12) -.0043(13) -.0101(13)
C7 .0289(14) .0435(14) .0508(15) -.0106(11) -.0044(11) -.0132(12)
C8 .0313(14) .0374(14) .0442(14) -.0119(11) -.0050(11) -.0078(11)
C9 .0369(15) .0430(15) .0529(16) -.0122(12) -.0005(12) -.0133(12)
C10 .0483(17) .0474(16) .0461(15) -.0136(13) -.0011(13) -.0134(13)
C11 .0445(17) .0513(17) .0500(16) -.0154(13) -.0009(13) -.0159(13)
C12 .0496(18) .0589(18) .0427(15) -.0215(14) .0015(13) -.0140(13)
C13 .0501(18) .0618(18) .0482(16) -.0234(14) .0016(13) -.0224(14)
C14 .0475(17) .0451(15) .0525(16) -.0131(13) -.0035(13) -.0161(13)
C15 .0430(16) .0477(15) .0424(14) -.0176(12) -.0075(12) -.0107(12)
C16 .0391(15) .0476(16) .0419(14) -.0144(12) -.0050(12) -.0126(12)
C17 .074(2) .0536(19) .086(2) -.0044(17) -.036(2) -.0006(17)
C18 .0389(15) .0412(14) .0474(15) -.0162(12) -.0065(12) -.0071(12)
C19 .0452(19) .085(2) .0599(19) -.0185(17) .0083(15) -.0123(17)
C20 .0338(15) .0396(14) .0519(16) -.0134(12) -.0091(12) -.0031(12)
C21 .064(2) .069(2) .095(3) -.0243(17) -.031(2) -.0285(19)
C22 .0359(16) .0458(15) .0512(16) -.0129(12) -.0081(13) -.0099(12)
C23 .065(2) .071(2) .0580(19) -.0236(18) -.0169(17) .0090(16)
C24 .066(2) .085(2) .063(2) -.0353(19) .0136(17) -.0343(18)

loop_
_atom_site_label
_atom_site_fract_x
_atom_site_fract_y
_atom_site_fract_z
_atom_site_U_iso_or_equiv
_atom_site_thermal_displace_type
O1 .9125(3) .0382(2) .11936(13) .0609(8) Uani
O2 1.1460(3) .1040(2) .15732(14) .0660(9) Uani
O3 1.5257(3) -.1976(2) .19846(12) .0604(8) Uani
O4 1.4227(3) -.1389(2) .08009(11) .0530(7) Uani
O5 .3459(3) -.6428(2) .31138(16) .0740(9) Uani
O6 .5866(3) -.8230(2) .29158(14) .0591(8) Uani
O7 .9204(3) -.8506(3) .42205(16) .0856(10) Uani
O8 .5973(3) -.8206(2) .46907(12) .0574(7) Uani
O9 1.4614(4) -.4531(3) .07866(17) .0992(14) Uani
C1 1.1658(4) -.1350(3) .18807(14) .0374(8) Uani
C2 1.0733(4) -.2294(3) .16093(15) .0401(8) Uani
C3 1.1520(4) -.3793(3) .19856(15) .0433(9) Uani
C4 1.1400(4) -.4703(3) .14900(15) .0440(9) Uani
C5 .9933(5) -.5333(3) .15684(16) .0467(9) Uani
C6 .8139(4) -.5322(3) .21703(16) .0458(9) Uani
C7 .8583(4) -.6534(3) .28672(16) .0403(8) Uani
C8 .6753(4) -.6736(2) .34892(15) .0372(8) Uani
C9 .5689(4) -.5453(3) .38083(16) .0440(9) Uani
C10 .6976(5) -.4972(3) .41996(16) .0470(9) Uani
C11 .7379(4) -.3773(3) .39489(17) .0477(10) Uani
C12 .8467(5) -.3206(3) .43411(16) .0492(10) Uani
C13 .9198(5) -.2124(3) .40298(17) .0504(10) Uani
C14 .9242(4) -.1358(3) .31901(17) .0474(9) Uani
C15 1.1426(4) -.1600(3) .27812(15) .0426(9) Uani
C16 1.0770(4) .0148(3) .15384(15) .0416(9) Uani
C17 .8227(6) .1787(3) .0855(2) .0731(11) Uani
C18 1.3925(4) -.1609(3) .15814(16) .0416(8) Uani
C19 1.6309(5) -.1707(4) .04553(19) .0658(11) Uani
C20 .5159(4) -.7089(3) .31546(16) .0418(9) Uani
C21 .4408(5) -.8653(3) .2616(2) .0694(14) Uani
C22 .7494(4) -.7919(3) .41624(16) .0436(9) Uani
C23 .6473(5) -.9271(3) .53821(19) .0668(11) Uani
C24 1.3115(6) -.4956(4) .0885(2) .0673(12) Uani
H2a .92743 -.20154 .17302 .0516 Uiso
H2b 1.1053 -.21771 .10454 .0516 Uiso
H3a 1.28807 -.39696 .20422 .0544 Uiso
H3b 1.08644 -.40385 .24887 .0544 Uiso
H5 1.00819 -.58450 .12029 .0581 Uiso
H6a .70181 -.53668 .19357 .0563 Uiso
H6b .77882 -.44933 .23542 .0563 Uiso
H7a .96356 -.64101 .31073 .051 Uiso
H7b .9106 -.73446 .26644 .051 Uiso
H9a .51585 -.47285 .33785 .0543 Uiso
H9b .45535 -.56541 .41895 .0543 Uiso
H10 .74331 -.55514 .46589 .0573 Uiso
H11 .68660 -.32047 .34968 .0586 Uiso
H12 .86314 -.36671 .48573 .0604 Uiso
H13 .97335 -.17704 .43434 .0634 Uiso
H14a .87789 -.03968 .31736 .0584 Uiso
H14b .84216 -.16584 .29236 .0584 Uiso
H15a 1.21148 -.2529 .29949 .0544 Uiso
H15b 1.20962 -.10072 .29066 .0544 Uiso
H17a .71078 .17676 .06184 .0812 Uiso
H17b .91980 .21747 .04697 .0812 Uiso
H17c .78427 .22548 .12721 .0812 Uiso
H19a 1.62875 -.15275 -.01002 .0734 Uiso
H19b 1.69398 -.26358 .06715 .0734 Uiso
H19c 1.69752 -.11197 .05766 .0734 Uiso
H21a .51044 -.95015 .24833 .0859 Uiso
H21b .40073 -.79742 .21553 .0859 Uiso
H21c .33293 -.87704 .30333 .0859 Uiso
H23a .52547 -.94445 .57019 .0745 Uiso
H23b .72671 -.90013 .56678 .0745 Uiso
H23c .723 -1.00811 .52169 .0745 Uiso
H24 1.29480 -.54500 .05537 .0811 Uiso

loop_
_atom_type_symbol
_atom_type_scat_dispersion_real
_atom_type_scat_dispersion_imag
_atom_type_scat_source
C .017 .009 'International Tables Vol. IV Table 2.2B'
H .000 .000 'International Tables Vol. IV Table 2.2B'
O .047 .032 'International Tables Vol. IV Table 2.2B'

loop_
_geom_angle_atom_site_label_1
_geom_angle_atom_site_label_2
_geom_angle_atom_site_label_3
_geom_angle
_geom_angle_publ_flag
C2 C1 C15 112.3(2) no
C2 C1 C16 112.8(2) no
C2 C1 C18 109.0(2) no
C15 C1 C16 108.9(2) no
C15 C1 C18 107.9(2) no
C16 C1 C18 105.6(2) no
C1 C2 C3 113.3(2) no
C1 C2 H2a 107.6 no
C1 C2 H2b 109.4 no
C3 C2 H2a 110.6 no
C3 C2 H2b 107.7 no
H2a C2 H2b 108.1 no
C2 C3 C4 112.5(2) no
C2 C3 H3a 109.9 no
C2 C3 H3b 112.0 no
C4 C3 H3a 106.0 no
C4 C3 H3b 110.4 no
H3a C3 H3b 105.8 no
C3 C4 C5 126.5(2) no
C3 C4 C24 115.9(2) no
C5 C4 C24 117.6(2) no
C4 C5 C6 127.6(2) no
C4 C5 H5 115.3 no
C6 C5 H5 117.2 no
C5 C6 C7 110.3(2) no
C5 C6 H6a 108.6 no
C5 C6 H6b 109.8 no
C7 C6 H6a 109.7 no
C7 C6 H6b 109.0 no
H6a C6 H6b 109.4 no
C6 C7 C8 115.3(2) no
C6 C7 H7a 106.9 no
C6 C7 H7b 107.9 no
C8 C7 H7a 109.8 no
C8 C7 H7b 108.2 no
H7a C7 H7b 108.6 no
C7 C8 C9 112.6(2) no
C7 C8 C20 111.3(2) no
C7 C8 C22 108.2(2) no
C9 C8 C20 107.0(2) no
C9 C8 C22 109.7(2) no
C20 C8 C22 107.9(2) no
C8 C9 C10 116.0(2) no
C8 C9 H9a 108.5 no
C8 C9 H9b 107.8 no
C10 C9 H9a 109.1 no
C10 C9 H9b 107.6 no
H9a C9 H9b 107.9 no
C9 C10 C11 123.5(3) no
C9 C10 H10 116.3 no
C11 C10 H10 120.2 no
C10 C11 C12 125.9(3) no
C10 C11 H11 118.2 no
C12 C11 H11 115.8 no
C11 C12 C13 125.9(3) no
C11 C12 H12 114.5 no
C13 C12 H12 119.5 no
C12 C13 C14 126.0(3) no
C12 C13 H13 119.9 no
C14 C13 H13 114.1 no
C13 C14 C15 109.9(2) no
C13 C14 H14a 108.6 no
C13 C14 H14b 109.7 no
C15 C14 H14a 106.8 no
C15 C14 H14b 109.3 no
H14a C14 H14b 112.4 no
C1 C15 C14 115.6(2) no
C1 C15 H15a 108.8 no
C1 C15 H15b 107.6 no
C14 C15 H15a 107.7 no
C14 C15 H15b 108.7 no
H15a C15 H15b 108.2 no
C1 C16 O1 113.7(2) no
C1 C16 O2 124.0(2) no
O1 C16 O2 122.3(3) no
O1 C17 H17a 105.0 no
O1 C17 H17b 110.0 no
O1 C17 H17c 107.3 no
H17a C17 H17b 111.1 no
H17a C17 H17c 114.0 no
H17b C17 H17c 109.2 no
C1 C18 O3 125.3(2) no
C1 C18 O4 110.8(2) no
O3 C18 O4 123.8(3) no
O4 C19 H19a 106.4 no
O4 C19 H19b 109.7 no
O4 C19 H19c 107.6 no
H19a C19 H19b 112.1 no
H19a C19 H19c 110.8 no
H19b C19 H19c 110.1 no
C8 C20 O5 124.8(2) no
C8 C20 O6 112.2(2) no
O5 C20 O6 123.0(3) no
O6 C21 H21a 106.3 no
O6 C21 H21b 107.3 no
O6 C21 H21c 106.8 no
H21a C21 H21b 110.7 no
H21a C21 H21c 110.6 no
H21b C21 H21c 114.6 no
C8 C22 O7 125.4(3) no
C8 C22 O8 111.2(2) no
O7 C22 O8 123.4(3) no
O8 C23 H23a 109.8 no
O8 C23 H23b 109.1 no
O8 C23 H23c 108.4 no
H23a C23 H23b 110.9 no
H23a C23 H23c 108.4 no
H23b C23 H23c 110.2 no
C4 C24 O9 124.6(3) no
C4 C24 H24 114.3 no
O9 C24 H24 121.1 no
C16 O1 C17 116.0(2) no
C18 O4 C19 115.8(2) no
C20 O6 C21 115.2(2) no
C22 O8 C23 117.0(2) no

loop_
_geom_bond_atom_site_label_1
_geom_bond_atom_site_label_2
_geom_bond_site_symmetry_1
_geom_bond_site_symmetry_2
_geom_bond_distance
_geom_bond_publ_flag
C1 C2 . . 1.546(3) no
C1 C15 . . 1.541(4) no
C1 C16 . . 1.527(4) no
C1 C18 . . 1.534(4) no
C2 C3 . . 1.528(4) no
C2 H2a . . .970 no
C2 H2b . . .970 no
C3 C4 . . 1.502(4) no
C3 H3a . . .930 no
C3 H3b . . .930 no
C4 C5 . . 1.334(4) no
C4 C24 . . 1.464(4) no
C5 C6 . . 1.481(4) no
C5 H5 . . .930 no
C6 C7 . . 1.531(4) no
C6 H6a . . .970 no
C6 H6b . . .970 no
C7 C8 . . 1.542(4) no
C7 H7a . . .970 no
C7 H7b . . .970 no
C8 C9 . . 1.550(3) no
C8 C20 . . 1.526(4) no
C8 C22 . . 1.527(4) no
C9 C10 . . 1.495(4) no
C9 H9a . . .970 no
C9 H9b . . .970 no
C10 C11 . . 1.317(4) no
C10 H10 . . .930 no
C11 C12 . . 1.452(4) no
C11 H11 . . .930 no
C12 C13 . . 1.323(4) no
C12 H12 . . .930 no
C13 C14 . . 1.497(4) no
C13 H13 . . .930 no
C14 C15 . . 1.535(4) no
C14 H14a . . .970 no
C14 H14b . . .970 no
C15 H15a . . .970 no
C15 H15b . . .970 no
C16 O1 . . 1.331(3) no
C16 O2 . . 1.193(3) no
C17 O1 . . 1.448(4) no
C17 H17a . . .960 no
C17 H17b . . .960 no
C17 H17c . . .960 no
C18 O3 . . 1.194(3) no
C18 O4 . . 1.334(3) no
C19 O4 . . 1.442(4) no
C19 H19a . . .960 no
C19 H19b . . .960 no
C19 H19c . . .960 no
C20 O5 . . 1.194(3) no
C20 O6 . . 1.322(3) no
C21 O6 . . 1.452(4) no
C21 H21a . . .960 no
C21 H21b . . .960 no
C21 H21c . . .960 no
C22 O7 . . 1.183(4) no
C22 O8 . . 1.320(3) no
C23 O8 . . 1.449(4) no
C23 H23a . . .960 no
C23 H23b . . .960 no
C23 H23c . . .960 no
C24 O9 . . 1.212(4) no
C24 H24 . . .930 no

loop_
_geom_torsion_atom_site_label_1
_geom_torsion_atom_site_label_2
_geom_torsion_atom_site_label_3
_geom_torsion_atom_site_label_4
_geom_torsion
_geom_torsion_publ_flag
C17 O1 C16 C1 -179.7(3) no
C17 O1 C16 O2 .6(4) no
C19 O4 C18 C1 -175.1(3) no
C19 O4 C18 O3 3.9(4) no
C21 O6 C20 O5 -1.6(4) no
C21 O6 C20 C8 177.9(2) no
C23 O8 C22 O7 1.9(4) no
C23 O8 C22 C8 -177.2(2) no
C15 C1 C2 C3 -53.1(3) no
C16 C1 C2 C3 -176.6(2) no
C2 C1 C15 C14 -61.2(3) no
C16 C1 C15 C14 64.5(3) no
C18 C1 C2 C3 66.4(3) no
C2 C1 C18 O4 58.7(3) no
C15 C1 C18 O3 1.9(4) no
C15 C1 C18 O4 -179.1(2) no
C16 C1 C18 O3 118.2(3) no
C16 C1 C18 O4 -62.7(3) no
C18 C1 C16 O1 130.8(2) no
C18 C1 C16 O2 -49.5(3) no
C18 C1 C15 C14 178.7(2) no
C2 C1 C16 O1 11.8(3) no
C2 C1 C16 O2 -168.4(3) no
C15 C1 C16 O1 -113.6(3) no
C15 C1 C16 O2 66.2(4) no
C2 C1 C18 O3 -120.3(3) no
C1 C2 C3 C4 -154.3(2) no
C2 C3 C4 C5 -97.1(3) no
C2 C3 C4 C24 85.6(3) no
C24 C4 C5 C6 175.0(3) no
C3 C4 C5 C6 -2.2(5) yes
C3 C4 C24 O9 3.1(5) no
C5 C4 C24 O9 -174.5(4) no
C4 C5 C6 C7 -93.2(4) no
C5 C6 C7 C8 -172.9(2) no
C6 C7 C8 C20 65.5(3) no
C6 C7 C8 C22 -176.2(2) no
C6 C7 C8 C9 -54.7(3) no
C20 C8 C9 C10 177.2(2) no
C22 C8 C9 C10 60.4(3) no
C7 C8 C9 C10 -60.2(3) no
C7 C8 C20 O6 61.2(3) no
C9 C8 C20 O5 4.1(4) no
C7 C8 C20 O5 -119.3(3) no
C20 C8 C22 O8 -55.0(3) no
C22 C8 C20 O5 122.1(3) no
C22 C8 C20 O6 -57.4(3) no
C7 C8 C22 O7 5.3(4) no
C7 C8 C22 O8 -175.6(2) no
C9 C8 C22 O7 -117.9(3) no
C9 C8 C22 O8 61.2(3) no
C9 C8 C20 O6 -175.4(2) no
C20 C8 C22 O7 125.9(3) no
C8 C9 C10 C11 118.9(3) no
C9 C10 C11 C12 174.3(3) yes
C10 C11 C12 C13 166.8(4) yes
C11 C12 C13 C14 -6.9(6) yes
C12 C13 C14 C15 -109.2(4) no
C13 C14 C15 C1 157.8(3) no
